data_4335012
loop_
_publ_author_name
'Dmitrii S. Bolotin'
'Nadezhda A. Bokach'
'Andreii S. Kritchenkov'
'Matti Haukka'
'Vadim Yu. Kukushkin'

_publ_section_title
;
 Amidrazone Complexes from a Cascade Platinum(II)-Mediated Reaction
 between Amidoximes and Dialkylcyanamides
;
_journal_name_full 'Inorganic Chemistry'
_journal_page_first 6378
_journal_page_last 6389
_journal_paper_doi 10.1021/ic4000878
_journal_volume 52
_journal_year 2013
_chemical_formula_moiety 'C19 H29 Cl2 N5 Pt, C H3 N O2, H2 O'
_chemical_formula_sum 'C20 H34 Cl2 N6 O3 Pt'
_chemical_formula_weight 672.52
_chemical_name_systematic
; 
 ? 
;
_space_group_IT_number 2
_symmetry_cell_setting triclinic
_symmetry_space_group_name_Hall '-P 1'
_symmetry_space_group_name_H-M 'P -1'
_atom_sites_solution_hydrogens geom
_atom_sites_solution_primary direct
_atom_sites_solution_secondary difmap
_audit_creation_method SHELXL-97
_cell_angle_alpha 72.8520(10)
_cell_angle_beta 87.3260(10)
_cell_angle_gamma 75.8240(10)
_cell_formula_units_Z 4
_cell_length_a 10.1386(2)
_cell_length_b 13.6859(3)
_cell_length_c 19.3404(4)
_cell_measurement_reflns_used 9975
_cell_measurement_temperature 100(2)
_cell_measurement_theta_max 40.15
_cell_measurement_theta_min 2.92
_cell_volume 2485.26(9)
_computing_cell_refinement 'SAINT (Bruker AXS, 2009)'
_computing_data_collection 'APEX2 (Bruker AXS, 2010)'
_computing_data_reduction 'SAINT (Bruker AXS, 2009)'
_computing_molecular_graphics 'CrystaMaker (CrystalMaker Software ltd., 2011)'
_computing_publication_material 'SHELXL-97 (Sheldrick, 2008)'
_computing_structure_refinement 'SHELXL-97 (Sheldrick, 2008)'
_computing_structure_solution 'SHELXS-97 (Sheldrick, 2008)'
_diffrn_ambient_temperature 100(2)
_diffrn_detector_area_resol_mean 16
_diffrn_measured_fraction_theta_full 0.999
_diffrn_measured_fraction_theta_max 0.999
_diffrn_measurement_device '62mm x 62mm CCD camera on \k-goniostat'
_diffrn_measurement_device_type 'Bruker KAPPA APEX II DUO CCD'
_diffrn_measurement_method '\f scans and \w scans with \k offset'
_diffrn_radiation_monochromator 'curved graphite crystal'
_diffrn_radiation_source 'fine-focus sealed tube'
_diffrn_radiation_type MoK\a
_diffrn_radiation_wavelength 0.71073
_diffrn_reflns_av_R_equivalents 0.0220
_diffrn_reflns_av_sigmaI/netI 0.0165
_diffrn_reflns_limit_h_max 12
_diffrn_reflns_limit_h_min -12
_diffrn_reflns_limit_k_max 16
_diffrn_reflns_limit_k_min -11
_diffrn_reflns_limit_l_max 23
_diffrn_reflns_limit_l_min -23
_diffrn_reflns_number 49683
_diffrn_reflns_theta_full 25.75
_diffrn_reflns_theta_max 25.75
_diffrn_reflns_theta_min 1.66
_exptl_absorpt_coefficient_mu 5.894
_exptl_absorpt_correction_T_max 0.5333
_exptl_absorpt_correction_T_min 0.3031
_exptl_absorpt_correction_type numerical
_exptl_absorpt_process_details 'SADABS (Sheldrick, 2008)'
_exptl_crystal_colour yellow
_exptl_crystal_density_diffrn 1.797
_exptl_crystal_description block
_exptl_crystal_F_000 1328
_exptl_crystal_size_max 0.27
_exptl_crystal_size_mid 0.18
_exptl_crystal_size_min 0.12
_refine_diff_density_max 5.756
_refine_diff_density_min -3.512
_refine_diff_density_rms 0.189
_refine_ls_extinction_method none
_refine_ls_goodness_of_fit_ref 1.130
_refine_ls_hydrogen_treatment constr
_refine_ls_matrix_type full
_refine_ls_number_parameters 581
_refine_ls_number_reflns 9510
_refine_ls_number_restraints 0
_refine_ls_restrained_S_all 1.130
_refine_ls_R_factor_all 0.0421
_refine_ls_R_factor_gt 0.0382
_refine_ls_shift/su_max 0.001
_refine_ls_shift/su_mean 0.000
_refine_ls_structure_factor_coef Fsqd
_refine_ls_weighting_details 'calc w=1/[\s^2^(Fo^2^)+(0.0147P)^2^+35.0302P] where P=(Fo^2^+2Fc^2^)/3'
_refine_ls_weighting_scheme calc
_refine_ls_wR_factor_gt 0.0869
_refine_ls_wR_factor_ref 0.0896
_reflns_number_gt 8762
_reflns_number_total 9510
_reflns_threshold_expression >2sigma(I)
_cod_data_source_file ic4000878_si_002_5.cif
_cod_data_source_block 7e
_cod_original_cell_volume 2485.27(9)
_cod_database_code 4335012

loop_
_symmetry_equiv_pos_as_xyz
'x, y, z'
'-x, -y, -z'

loop_
_atom_site_label
_atom_site_type_symbol
_atom_site_fract_x
_atom_site_fract_y
_atom_site_fract_z
_atom_site_U_iso_or_equiv
_atom_site_adp_type
_atom_site_occupancy
_atom_site_symmetry_multiplicity
_atom_site_calc_flag
_atom_site_refinement_flags
Pt1 Pt 0.94670(2) 0.38690(2) -0.032788(12) 0.01810(7) Uani 1 1 d .
Pt1B Pt 0.43278(2) 0.409403(18) 0.460776(12) 0.01420(7) Uani 1 1 d .
Cl1 Cl 0.94557(18) 0.51382(13) -0.14394(8) 0.0261(3) Uani 1 1 d .
Cl1B Cl 0.40785(17) 0.53459(12) 0.34794(8) 0.0228(3) Uani 1 1 d .
Cl2 Cl 1.11042(19) 0.26902(17) -0.07607(9) 0.0380(5) Uani 1 1 d .
Cl2B Cl 0.61196(17) 0.30794(14) 0.41408(9) 0.0284(4) Uani 1 1 d .
O1 O 0.4008(8) 0.2829(9) 0.1708(4) 0.086(3) Uani 1 1 d .
O2 O 0.2864(8) 0.2169(6) 0.2594(4) 0.065(2) Uani 1 1 d .
O3 O 0.0771(6) 0.7744(5) 0.3093(4) 0.0489(16) Uani 1 1 d .
O4 O 0.0245(7) 0.6268(5) 0.3379(4) 0.0519(16) Uani 1 1 d .
O5 O 0.6660(5) 0.4354(4) 0.2403(3) 0.0356(12) Uani 1 1 d .
H5O H 0.6692 0.3952 0.2849 0.053 Uiso 1 1 d R
H5P H 0.6914 0.4887 0.2400 0.053 Uiso 1 1 d R
O6 O 0.8017(6) 0.5936(5) 0.2305(3) 0.0402(13) Uani 1 1 d .
O6O H 0.8629 0.5440 0.2214 0.060 Uiso 1 1 d R
O6P H 0.7858 0.6475 0.1899 0.060 Uiso 1 1 d R
N1 N 0.9368(5) 0.2866(4) 0.0665(3) 0.0195(11) Uani 1 1 d .
N1B N 0.4366(5) 0.3083(4) 0.5606(3) 0.0148(10) Uani 1 1 d .
N2 N 1.0164(5) 0.1812(4) 0.0941(3) 0.0194(11) Uani 1 1 d .
N2B N 0.5209(5) 0.2033(4) 0.5869(3) 0.0174(11) Uani 1 1 d .
N3 N 0.7573(5) 0.4019(4) 0.1075(3) 0.0189(11) Uani 1 1 d .
H3 H 0.7320 0.4085 0.1460 0.028 Uiso 1 1 d R
N3B N 0.2609(5) 0.4195(4) 0.6077(3) 0.0187(11) Uani 1 1 d .
H3B H 0.2184 0.4173 0.6457 0.028 Uiso 1 1 d R
N4 N 0.6228(6) 0.5694(4) 0.0582(3) 0.0210(11) Uani 1 1 d .
N4B N 0.1088(5) 0.5807(4) 0.5580(3) 0.0194(11) Uani 1 1 d .
N5 N 0.8015(6) 0.4938(4) -0.0083(3) 0.0208(11) Uani 1 1 d .
H5 H 0.7629 0.5472 -0.0377 0.031 Uiso 1 1 d R
N5B N 0.2792(6) 0.5108(4) 0.4886(3) 0.0200(11) Uani 1 1 d .
H5B H 0.2485 0.5684 0.4591 0.030 Uiso 1 1 d R
N6 N 0.0722(7) 0.6972(5) 0.2955(4) 0.0378(16) Uani 1 1 d .
N7 N 0.3566(7) 0.2790(6) 0.2284(4) 0.0422(17) Uani 1 1 d .
C1 C 1.1625(6) 0.1737(5) 0.1021(4) 0.0225(14) Uani 1 1 d .
H1A H 1.1758 0.2290 0.1226 0.027 Uiso 1 1 calc R
H1B H 1.2058 0.1832 0.0544 0.027 Uiso 1 1 calc R
C1B C 0.6643(6) 0.1999(5) 0.5937(4) 0.0216(13) Uani 1 1 d .
H1BA H 0.6753 0.2529 0.6171 0.026 Uiso 1 1 calc R
H1BB H 0.7050 0.2155 0.5453 0.026 Uiso 1 1 calc R
C2 C 1.2255(7) 0.0649(6) 0.1527(4) 0.0298(16) Uani 1 1 d .
H2A H 1.1876 0.0587 0.2015 0.036 Uiso 1 1 calc R
H2B H 1.3251 0.0555 0.1569 0.036 Uiso 1 1 calc R
C2B C 0.7338(7) 0.0897(5) 0.6397(4) 0.0252(14) Uani 1 1 d .
H2BA H 0.8327 0.0836 0.6436 0.030 Uiso 1 1 calc R
H2BB H 0.6973 0.0771 0.6891 0.030 Uiso 1 1 calc R
C3 C 1.1968(8) -0.0215(6) 0.1244(5) 0.0382(19) Uani 1 1 d .
H3A H 1.2437 -0.0208 0.0783 0.046 Uiso 1 1 calc R
H3C H 1.2327 -0.0913 0.1598 0.046 Uiso 1 1 calc R
C3B C 0.7108(7) 0.0072(6) 0.6067(4) 0.0297(16) Uani 1 1 d .
H3BA H 0.7510 -0.0641 0.6392 0.036 Uiso 1 1 calc R
H3BB H 0.7566 0.0145 0.5598 0.036 Uiso 1 1 calc R
C4 C 1.0441(8) -0.0043(6) 0.1124(5) 0.0373(19) Uani 1 1 d .
H4A H 1.0276 -0.0577 0.0908 0.045 Uiso 1 1 calc R
H4B H 0.9986 -0.0133 0.1595 0.045 Uiso 1 1 calc R
C4B C 0.5588(7) 0.0199(5) 0.5952(4) 0.0298(16) Uani 1 1 d .
H4BA H 0.5150 0.0041 0.6427 0.036 Uiso 1 1 calc R
H4BB H 0.5457 -0.0308 0.5702 0.036 Uiso 1 1 calc R
C5 C 0.9840(7) 0.1056(6) 0.0623(4) 0.0295(16) Uani 1 1 d .
H5A H 1.0233 0.1134 0.0137 0.035 Uiso 1 1 calc R
H5C H 0.8841 0.1176 0.0572 0.035 Uiso 1 1 calc R
C5B C 0.4917(7) 0.1321(5) 0.5499(4) 0.0228(14) Uani 1 1 d .
H5BA H 0.5290 0.1467 0.5007 0.027 Uiso 1 1 calc R
H5BB H 0.3922 0.1412 0.5456 0.027 Uiso 1 1 calc R
C6 C 0.8527(6) 0.3094(5) 0.1157(3) 0.0180(12) Uani 1 1 d .
C6B C 0.3581(6) 0.3280(5) 0.6127(3) 0.0154(12) Uani 1 1 d .
C7 C 0.8488(6) 0.2335(5) 0.1883(3) 0.0180(12) Uani 1 1 d .
C7B C 0.3611(6) 0.2484(5) 0.6853(3) 0.0175(12) Uani 1 1 d .
C8 C 0.9473(7) 0.2132(6) 0.2415(4) 0.0256(14) Uani 1 1 d .
H8 H 1.0225 0.2447 0.2312 0.031 Uiso 1 1 calc R
C8B C 0.4584(7) 0.2334(5) 0.7380(3) 0.0225(14) Uani 1 1 d .
H8B H 0.5272 0.2716 0.7283 0.027 Uiso 1 1 calc R
C9 C 0.9349(8) 0.1465(6) 0.3099(4) 0.0311(16) Uani 1 1 d .
H9 H 1.0023 0.1331 0.3463 0.037 Uiso 1 1 calc R
C9B C 0.4531(7) 0.1613(5) 0.8054(4) 0.0243(14) Uani 1 1 d .
H9B H 0.5205 0.1496 0.8414 0.029 Uiso 1 1 calc R
C10 C 0.8265(8) 0.0989(6) 0.3265(4) 0.0324(17) Uani 1 1 d .
C10B C 0.3531(8) 0.1063(5) 0.8216(4) 0.0269(15) Uani 1 1 d .
C11 C 0.8146(11) 0.0297(7) 0.4015(5) 0.055(3) Uani 1 1 d .
H11D H 0.9046 0.0028 0.4257 0.083 Uiso 1 1 calc R
H11E H 0.7790 -0.0296 0.3989 0.083 Uiso 1 1 calc R
H11F H 0.7526 0.0705 0.4289 0.083 Uiso 1 1 calc R
C11B C 0.3483(9) 0.0291(7) 0.8960(4) 0.042(2) Uani 1 1 d .
H11A H 0.4365 0.0108 0.9213 0.064 Uiso 1 1 calc R
H11B H 0.3282 -0.0348 0.8907 0.064 Uiso 1 1 calc R
H11C H 0.2771 0.0616 0.9240 0.064 Uiso 1 1 calc R
C12 C 0.7287(9) 0.1207(6) 0.2722(4) 0.0383(19) Uani 1 1 d .
H12 H 0.6541 0.0886 0.2820 0.046 Uiso 1 1 calc R
C12B C 0.2574(8) 0.1230(6) 0.7685(4) 0.0306(16) Uani 1 1 d .
H12B H 0.1881 0.0854 0.7786 0.037 Uiso 1 1 calc R
C13 C 0.7388(7) 0.1881(6) 0.2046(4) 0.0289(15) Uani 1 1 d .
H13 H 0.6696 0.2038 0.1687 0.035 Uiso 1 1 calc R
C13B C 0.2602(7) 0.1939(5) 0.7002(4) 0.0252(14) Uani 1 1 d .
H13B H 0.1931 0.2047 0.6643 0.030 Uiso 1 1 calc R
C14 C 0.7291(6) 0.4902(5) 0.0490(3) 0.0177(12) Uani 1 1 d .
C14B C 0.2178(6) 0.5070(5) 0.5487(3) 0.0170(12) Uani 1 1 d .
C15 C 0.4961(8) 0.5396(6) 0.0873(4) 0.0359(18) Uani 1 1 d .
H15C H 0.5184 0.4714 0.1258 0.043 Uiso 1 1 calc R
H15D H 0.4436 0.5315 0.0483 0.043 Uiso 1 1 calc R
C15B C 0.0749(8) 0.6029(7) 0.6277(4) 0.0376(19) Uani 1 1 d .
H15A H 0.1170 0.6594 0.6314 0.045 Uiso 1 1 calc R
H15B H 0.1121 0.5389 0.6680 0.045 Uiso 1 1 calc R
C16 C 0.4108(8) 0.6261(6) 0.1182(5) 0.0382(19) Uani 1 1 d .
H16C H 0.3248 0.6075 0.1368 0.046 Uiso 1 1 calc R
H16D H 0.4617 0.6311 0.1590 0.046 Uiso 1 1 calc R
C16B C -0.0788(8) 0.6372(6) 0.6338(4) 0.0355(18) Uani 1 1 d .
H16A H -0.1202 0.5789 0.6335 0.043 Uiso 1 1 calc R
H16B H -0.1002 0.6536 0.6803 0.043 Uiso 1 1 calc R
C17 C 0.3792(8) 0.7314(6) 0.0600(5) 0.0373(19) Uani 1 1 d .
H17C H 0.3289 0.7875 0.0807 0.045 Uiso 1 1 calc R
H17D H 0.3222 0.7287 0.0208 0.045 Uiso 1 1 calc R
C17B C -0.1385(7) 0.7332(6) 0.5718(4) 0.0308(16) Uani 1 1 d .
H17A H -0.2389 0.7515 0.5746 0.037 Uiso 1 1 calc R
H17B H -0.1049 0.7938 0.5751 0.037 Uiso 1 1 calc R
C18 C 0.5149(11) 0.7549(7) 0.0300(5) 0.053(3) Uani 1 1 d .
H18C H 0.4966 0.8227 -0.0089 0.064 Uiso 1 1 calc R
H18D H 0.5686 0.7617 0.0691 0.064 Uiso 1 1 calc R
C18B C -0.0987(8) 0.7114(6) 0.5014(4) 0.0356(18) Uani 1 1 d .
H18A H -0.1324 0.7763 0.4611 0.043 Uiso 1 1 calc R
H18B H -0.1420 0.6567 0.4957 0.043 Uiso 1 1 calc R
C19 C 0.5959(9) 0.6688(5) 0.0005(4) 0.0364(19) Uani 1 1 d .
H19C H 0.5443 0.6633 -0.0398 0.044 Uiso 1 1 calc R
H19D H 0.6829 0.6854 -0.0183 0.044 Uiso 1 1 calc R
C19B C 0.0563(7) 0.6741(5) 0.4973(4) 0.0287(16) Uani 1 1 d .
H19A H 0.0793 0.6573 0.4511 0.034 Uiso 1 1 calc R
H19B H 0.0994 0.7311 0.4986 0.034 Uiso 1 1 calc R
C20 C 0.3788(12) 0.3480(11) 0.2666(6) 0.072(4) Uani 1 1 d .
H20A H 0.4433 0.3877 0.2405 0.108 Uiso 1 1 calc R
H20B H 0.4160 0.3066 0.3152 0.108 Uiso 1 1 calc R
H20C H 0.2923 0.3970 0.2705 0.108 Uiso 1 1 calc R
C21 C 0.1178(9) 0.6792(7) 0.2272(4) 0.043(2) Uani 1 1 d .
H21A H 0.0456 0.7159 0.1900 0.064 Uiso 1 1 calc R
H21B H 0.1395 0.6034 0.2326 0.064 Uiso 1 1 calc R
H21C H 0.1993 0.7060 0.2127 0.064 Uiso 1 1 calc R

loop_
_atom_site_aniso_label
_atom_site_aniso_U_11
_atom_site_aniso_U_22
_atom_site_aniso_U_33
_atom_site_aniso_U_23
_atom_site_aniso_U_13
_atom_site_aniso_U_12
Pt1 0.01505(12) 0.02950(14) 0.01224(12) -0.00887(10) 0.00313(9) -0.00711(10)
Pt1B 0.01370(12) 0.01898(12) 0.01128(12) -0.00592(9) 0.00252(8) -0.00507(9)
Cl1 0.0329(9) 0.0320(9) 0.0164(7) -0.0084(6) 0.0078(6) -0.0130(7)
Cl1B 0.0341(9) 0.0196(7) 0.0144(7) -0.0038(6) 0.0065(6) -0.0085(6)
Cl2 0.0310(9) 0.0519(12) 0.0179(8) -0.0096(8) 0.0039(7) 0.0130(8)
Cl2B 0.0240(8) 0.0354(9) 0.0196(8) -0.0082(7) 0.0054(6) 0.0031(7)
O1 0.050(4) 0.183(10) 0.039(4) -0.053(5) 0.023(3) -0.036(5)
O2 0.089(6) 0.055(4) 0.064(5) -0.020(4) 0.015(4) -0.040(4)
O3 0.050(4) 0.057(4) 0.059(4) -0.035(3) 0.001(3) -0.025(3)
O4 0.051(4) 0.050(4) 0.050(4) -0.004(3) 0.006(3) -0.018(3)
O5 0.036(3) 0.042(3) 0.036(3) -0.020(3) 0.012(2) -0.015(2)
O6 0.043(3) 0.039(3) 0.044(3) -0.021(3) 0.016(3) -0.013(3)
N1 0.017(3) 0.028(3) 0.014(3) -0.009(2) 0.001(2) -0.003(2)
N1B 0.010(2) 0.016(2) 0.016(3) -0.005(2) -0.0028(19) 0.0026(19)
N2 0.016(3) 0.022(3) 0.019(3) -0.007(2) -0.001(2) 0.000(2)
N2B 0.012(2) 0.021(3) 0.019(3) -0.011(2) 0.000(2) 0.001(2)
N3 0.019(3) 0.022(3) 0.013(3) -0.005(2) 0.005(2) -0.002(2)
N3B 0.016(3) 0.023(3) 0.013(3) -0.003(2) 0.004(2) 0.001(2)
N4 0.022(3) 0.020(3) 0.017(3) -0.003(2) 0.004(2) 0.000(2)
N4B 0.021(3) 0.021(3) 0.014(3) -0.005(2) -0.001(2) 0.001(2)
N5 0.027(3) 0.015(3) 0.018(3) -0.004(2) 0.001(2) -0.003(2)
N5B 0.025(3) 0.018(3) 0.012(3) -0.001(2) 0.002(2) -0.001(2)
N6 0.036(4) 0.033(4) 0.043(4) -0.008(3) -0.003(3) -0.009(3)
N7 0.036(4) 0.055(5) 0.033(4) -0.013(3) -0.001(3) -0.005(3)
C1 0.016(3) 0.034(4) 0.018(3) -0.010(3) -0.001(2) -0.004(3)
C1B 0.016(3) 0.026(3) 0.022(3) -0.009(3) -0.003(3) 0.000(3)
C2 0.024(4) 0.031(4) 0.031(4) -0.010(3) -0.005(3) 0.004(3)
C2B 0.024(3) 0.025(3) 0.022(3) -0.008(3) -0.007(3) 0.003(3)
C3 0.034(4) 0.033(4) 0.047(5) -0.021(4) -0.005(4) 0.006(3)
C3B 0.027(4) 0.025(4) 0.033(4) -0.011(3) -0.003(3) 0.005(3)
C4 0.034(4) 0.030(4) 0.053(5) -0.024(4) -0.007(4) -0.002(3)
C4B 0.032(4) 0.022(4) 0.035(4) -0.010(3) -0.002(3) -0.004(3)
C5 0.025(4) 0.036(4) 0.033(4) -0.022(3) -0.006(3) -0.003(3)
C5B 0.022(3) 0.021(3) 0.026(3) -0.009(3) -0.003(3) -0.002(3)
C6 0.014(3) 0.024(3) 0.018(3) -0.008(3) 0.001(2) -0.006(2)
C6B 0.013(3) 0.021(3) 0.012(3) -0.005(2) 0.000(2) -0.002(2)
C7 0.020(3) 0.016(3) 0.016(3) -0.007(2) 0.002(2) 0.000(2)
C7B 0.017(3) 0.017(3) 0.016(3) -0.006(2) 0.004(2) 0.001(2)
C8 0.024(3) 0.031(4) 0.022(3) -0.007(3) 0.001(3) -0.007(3)
C8B 0.025(3) 0.024(3) 0.017(3) -0.006(3) 0.000(3) -0.003(3)
C9 0.036(4) 0.032(4) 0.018(3) -0.006(3) -0.003(3) 0.004(3)
C9B 0.029(4) 0.022(3) 0.016(3) -0.004(3) -0.002(3) 0.002(3)
C10 0.043(4) 0.020(3) 0.026(4) -0.002(3) 0.008(3) 0.000(3)
C10B 0.038(4) 0.017(3) 0.018(3) 0.000(3) 0.005(3) 0.001(3)
C11 0.078(7) 0.039(5) 0.031(5) 0.009(4) 0.008(5) -0.009(5)
C11B 0.055(5) 0.034(4) 0.026(4) 0.004(3) 0.007(4) -0.006(4)
C12 0.043(5) 0.039(4) 0.033(4) -0.002(3) 0.004(4) -0.021(4)
C12B 0.034(4) 0.028(4) 0.029(4) -0.002(3) 0.008(3) -0.014(3)
C13 0.026(4) 0.032(4) 0.029(4) -0.007(3) 0.002(3) -0.009(3)
C13B 0.025(3) 0.028(4) 0.020(3) -0.004(3) 0.001(3) -0.007(3)
C14 0.020(3) 0.023(3) 0.013(3) -0.007(2) 0.001(2) -0.009(3)
C14B 0.016(3) 0.019(3) 0.016(3) -0.005(2) -0.003(2) -0.004(2)
C15 0.035(4) 0.034(4) 0.037(4) -0.013(3) -0.001(3) -0.002(3)
C15B 0.037(4) 0.042(5) 0.028(4) -0.015(3) -0.005(3) 0.008(4)
C16 0.027(4) 0.037(4) 0.043(5) -0.016(4) 0.006(3) 0.010(3)
C16B 0.026(4) 0.038(4) 0.031(4) -0.007(3) 0.009(3) 0.008(3)
C17 0.032(4) 0.025(4) 0.050(5) -0.017(4) -0.012(4) 0.009(3)
C17B 0.024(4) 0.033(4) 0.032(4) -0.013(3) -0.004(3) 0.004(3)
C18 0.077(7) 0.025(4) 0.045(5) -0.006(4) -0.002(5) 0.005(4)
C18B 0.036(4) 0.031(4) 0.034(4) -0.007(3) -0.006(3) 0.001(3)
C19 0.065(6) 0.019(3) 0.021(4) -0.004(3) 0.009(4) -0.007(3)
C19B 0.030(4) 0.021(3) 0.024(4) 0.002(3) 0.002(3) 0.003(3)
C20 0.070(7) 0.136(11) 0.055(6) -0.058(7) 0.033(6) -0.076(8)
C21 0.046(5) 0.051(5) 0.031(4) -0.016(4) 0.005(4) -0.007(4)

loop_
_atom_type_symbol
_atom_type_description
_atom_type_scat_dispersion_real
_atom_type_scat_dispersion_imag
_atom_type_scat_source
C C 0.0033 0.0016 'International Tables Vol C Tables 4.2.6.8 and 6.1.1.4'
H H 0.0000 0.0000 'International Tables Vol C Tables 4.2.6.8 and 6.1.1.4'
Cl Cl 0.1484 0.1585 'International Tables Vol C Tables 4.2.6.8 and 6.1.1.4'
N N 0.0061 0.0033 'International Tables Vol C Tables 4.2.6.8 and 6.1.1.4'
Pt Pt -1.7033 8.3905 'International Tables Vol C Tables 4.2.6.8 and 6.1.1.4'
O O 0.0106 0.0060 'International Tables Vol C Tables 4.2.6.8 and 6.1.1.4'

loop_
_geom_angle_atom_site_label_1
_geom_angle_atom_site_label_2
_geom_angle_atom_site_label_3
_geom_angle
_geom_angle_publ_flag
N5 Pt1 N1 89.8(2) yes
N5 Pt1 Cl2 173.24(16) ?
N1 Pt1 Cl2 96.13(16) ?
N5 Pt1 Cl1 85.31(16) ?
N1 Pt1 Cl1 175.08(16) ?
Cl2 Pt1 Cl1 88.77(6) yes
N5B Pt1B N1B 89.6(2) yes
N5B Pt1B Cl2B 172.51(16) ?
N1B Pt1B Cl2B 97.88(14) ?
N5B Pt1B Cl1B 85.15(15) ?
N1B Pt1B Cl1B 174.52(14) ?
Cl2B Pt1B Cl1B 87.41(6) yes
H5O O5 H5P 108.5 ?
O6O O6 O6P 107.2 ?
C6 N1 N2 109.1(5) ?
C6 N1 Pt1 124.1(4) ?
N2 N1 Pt1 126.8(4) ?
C6B N1B N2B 108.1(5) ?
C6B N1B Pt1B 124.5(4) ?
N2B N1B Pt1B 127.4(4) ?
N1 N2 C5 115.1(5) ?
N1 N2 C1 113.7(5) ?
C5 N2 C1 115.3(5) ?
N1B N2B C1B 113.5(5) ?
N1B N2B C5B 112.7(5) ?
C1B N2B C5B 115.1(5) ?
C6 N3 C14 129.4(5) ?
C6 N3 H3 110.6 ?
C14 N3 H3 117.4 ?
C6B N3B C14B 130.0(5) ?
C6B N3B H3B 112.2 ?
C14B N3B H3B 117.5 ?
C14 N4 C19 116.8(5) ?
C14 N4 C15 117.2(6) ?
C19 N4 C15 112.2(6) ?
C14B N4B C19B 119.4(5) ?
C14B N4B C15B 123.8(5) ?
C19B N4B C15B 110.9(5) ?
C14 N5 Pt1 131.2(5) ?
C14 N5 H5 104.5 ?
Pt1 N5 H5 123.1 ?
C14B N5B Pt1B 131.7(4) ?
C14B N5B H5B 109.2 ?
Pt1B N5B H5B 119.0 ?
O3 N6 O4 122.2(8) ?
O3 N6 C21 122.0(7) ?
O4 N6 C21 115.7(7) ?
O1 N7 O2 123.1(9) ?
O1 N7 C20 121.1(9) ?
O2 N7 C20 115.7(7) ?
N2 C1 C2 107.3(6) ?
N2 C1 H1A 110.2 ?
C2 C1 H1A 110.2 ?
N2 C1 H1B 110.2 ?
C2 C1 H1B 110.2 ?
H1A C1 H1B 108.5 ?
N2B C1B C2B 107.4(5) ?
N2B C1B H1BA 110.2 ?
C2B C1B H1BA 110.2 ?
N2B C1B H1BB 110.2 ?
C2B C1B H1BB 110.2 ?
H1BA C1B H1BB 108.5 ?
C1 C2 C3 110.9(6) ?
C1 C2 H2A 109.5 ?
C3 C2 H2A 109.5 ?
C1 C2 H2B 109.5 ?
C3 C2 H2B 109.5 ?
H2A C2 H2B 108.1 ?
C3B C2B C1B 110.8(5) ?
C3B C2B H2BA 109.5 ?
C1B C2B H2BA 109.5 ?
C3B C2B H2BB 109.5 ?
C1B C2B H2BB 109.5 ?
H2BA C2B H2BB 108.1 ?
C4 C3 C2 110.5(6) ?
C4 C3 H3A 109.6 ?
C2 C3 H3A 109.6 ?
C4 C3 H3C 109.6 ?
C2 C3 H3C 109.6 ?
H3A C3 H3C 108.1 ?
C2B C3B C4B 110.5(6) ?
C2B C3B H3BA 109.6 ?
C4B C3B H3BA 109.6 ?
C2B C3B H3BB 109.6 ?
C4B C3B H3BB 109.6 ?
H3BA C3B H3BB 108.1 ?
C5 C4 C3 110.8(7) ?
C5 C4 H4A 109.5 ?
C3 C4 H4A 109.5 ?
C5 C4 H4B 109.5 ?
C3 C4 H4B 109.5 ?
H4A C4 H4B 108.1 ?
C3B C4B C5B 110.8(6) ?
C3B C4B H4BA 109.5 ?
C5B C4B H4BA 109.5 ?
C3B C4B H4BB 109.5 ?
C5B C4B H4BB 109.5 ?
H4BA C4B H4BB 108.1 ?
N2 C5 C4 107.7(6) ?
N2 C5 H5A 110.2 ?
C4 C5 H5A 110.2 ?
N2 C5 H5C 110.2 ?
C4 C5 H5C 110.2 ?
H5A C5 H5C 108.5 ?
N2B C5B C4B 107.1(5) ?
N2B C5B H5BA 110.3 ?
C4B C5B H5BA 110.3 ?
N2B C5B H5BB 110.3 ?
C4B C5B H5BB 110.3 ?
H5BA C5B H5BB 108.6 ?
N1 C6 N3 125.6(6) ?
N1 C6 C7 122.4(6) ?
N3 C6 C7 112.0(5) ?
N1B C6B N3B 125.4(5) ?
N1B C6B C7B 122.5(5) ?
N3B C6B C7B 112.1(5) ?
C13 C7 C8 119.5(6) ?
C13 C7 C6 118.9(6) ?
C8 C7 C6 121.4(6) ?
C13B C7B C8B 120.3(6) ?
C13B C7B C6B 118.5(6) ?
C8B C7B C6B 121.1(6) ?
C7 C8 C9 119.4(7) ?
C7 C8 H8 120.3 ?
C9 C8 H8 120.3 ?
C7B C8B C9B 118.6(6) ?
C7B C8B H8B 120.7 ?
C9B C8B H8B 120.7 ?
C8 C9 C10 121.7(7) ?
C8 C9 H9 119.2 ?
C10 C9 H9 119.2 ?
C10B C9B C8B 122.0(6) ?
C10B C9B H9B 119.0 ?
C8B C9B H9B 119.0 ?
C9 C10 C12 117.9(7) ?
C9 C10 C11 120.1(8) ?
C12 C10 C11 122.0(8) ?
C12B C10B C9B 118.2(6) ?
C12B C10B C11B 120.8(7) ?
C9B C10B C11B 121.0(7) ?
C10 C11 H11D 109.5 ?
C10 C11 H11E 109.5 ?
H11D C11 H11E 109.5 ?
C10 C11 H11F 109.5 ?
H11D C11 H11F 109.5 ?
H11E C11 H11F 109.5 ?
C10B C11B H11A 109.5 ?
C10B C11B H11B 109.5 ?
H11A C11B H11B 109.5 ?
C10B C11B H11C 109.5 ?
H11A C11B H11C 109.5 ?
H11B C11B H11C 109.5 ?
C13 C12 C10 120.9(7) ?
C13 C12 H12 119.5 ?
C10 C12 H12 119.5 ?
C10B C12B C13B 121.4(7) ?
C10B C12B H12B 119.3 ?
C13B C12B H12B 119.3 ?
C12 C13 C7 120.7(7) ?
C12 C13 H13 119.7 ?
C7 C13 H13 119.7 ?
C7B C13B C12B 119.5(7) ?
C7B C13B H13B 120.3 ?
C12B C13B H13B 120.3 ?
N5 C14 N3 119.8(6) ?
N5 C14 N4 125.9(6) ?
N3 C14 N4 114.3(5) ?
N5B C14B N4B 124.5(6) ?
N5B C14B N3B 118.7(6) ?
N4B C14B N3B 116.7(5) ?
N4 C15 C16 109.0(6) ?
N4 C15 H15C 109.9 ?
C16 C15 H15C 109.9 ?
N4 C15 H15D 109.9 ?
C16 C15 H15D 109.9 ?
H15C C15 H15D 108.3 ?
N4B C15B C16B 110.3(6) ?
N4B C15B H15A 109.6 ?
C16B C15B H15A 109.6 ?
N4B C15B H15B 109.6 ?
C16B C15B H15B 109.6 ?
H15A C15B H15B 108.1 ?
C17 C16 C15 110.3(7) ?
C17 C16 H16C 109.6 ?
C15 C16 H16C 109.6 ?
C17 C16 H16D 109.6 ?
C15 C16 H16D 109.6 ?
H16C C16 H16D 108.1 ?
C17B C16B C15B 110.6(6) ?
C17B C16B H16A 109.5 ?
C15B C16B H16A 109.5 ?
C17B C16B H16B 109.5 ?
C15B C16B H16B 109.5 ?
H16A C16B H16B 108.1 ?
C16 C17 C18 108.0(6) ?
C16 C17 H17C 110.1 ?
C18 C17 H17C 110.1 ?
C16 C17 H17D 110.1 ?
C18 C17 H17D 110.1 ?
H17C C17 H17D 108.4 ?
C18B C17B C16B 109.8(6) ?
C18B C17B H17A 109.7 ?
C16B C17B H17A 109.7 ?
C18B C17B H17B 109.7 ?
C16B C17B H17B 109.7 ?
H17A C17B H17B 108.2 ?
C19 C18 C17 111.3(8) ?
C19 C18 H18C 109.4 ?
C17 C18 H18C 109.4 ?
C19 C18 H18D 109.4 ?
C17 C18 H18D 109.4 ?
H18C C18 H18D 108.0 ?
C17B C18B C19B 111.4(6) ?
C17B C18B H18A 109.3 ?
C19B C18B H18A 109.3 ?
C17B C18B H18B 109.3 ?
C19B C18B H18B 109.3 ?
H18A C18B H18B 108.0 ?
N4 C19 C18 109.0(6) ?
N4 C19 H19C 109.9 ?
C18 C19 H19C 109.9 ?
N4 C19 H19D 109.9 ?
C18 C19 H19D 109.9 ?
H19C C19 H19D 108.3 ?
N4B C19B C18B 110.3(6) ?
N4B C19B H19A 109.6 ?
C18B C19B H19A 109.6 ?
N4B C19B H19B 109.6 ?
C18B C19B H19B 109.6 ?
H19A C19B H19B 108.1 ?
N7 C20 H20A 109.5 ?
N7 C20 H20B 109.5 ?
H20A C20 H20B 109.5 ?
N7 C20 H20C 109.5 ?
H20A C20 H20C 109.5 ?
H20B C20 H20C 109.5 ?
N6 C21 H21A 109.5 ?
N6 C21 H21B 109.5 ?
H21A C21 H21B 109.5 ?
N6 C21 H21C 109.5 ?
H21A C21 H21C 109.5 ?
H21B C21 H21C 109.5 ?

loop_
_geom_bond_atom_site_label_1
_geom_bond_atom_site_label_2
_geom_bond_distance
_geom_bond_publ_flag
Pt1 N5 1.955(5) yes
Pt1 N1 2.019(5) yes
Pt1 Cl2 2.3268(17) yes
Pt1 Cl1 2.3301(16) yes
Pt1B N5B 1.986(5) yes
Pt1B N1B 2.012(5) yes
Pt1B Cl2B 2.3227(16) yes
Pt1B Cl1B 2.3230(15) yes
O1 N7 1.172(9) ?
O2 N7 1.243(10) ?
O3 N6 1.176(9) ?
O4 N6 1.250(9) ?
O5 H5O 0.8735 ?
O5 H5P 0.8295 ?
O6 O6O 0.8555 ?
O6 O6P 0.8939 ?
N1 C6 1.303(8) ?
N1 N2 1.426(7) ?
N1B C6B 1.304(8) ?
N1B N2B 1.436(7) ?
N2 C5 1.455(8) ?
N2 C1 1.472(8) ?
N2B C1B 1.455(8) ?
N2B C5B 1.457(8) ?
N3 C6 1.363(8) ?
N3 C14 1.370(8) ?
N3 H3 0.8001 ?
N3B C6B 1.373(8) ?
N3B C14B 1.382(8) ?
N3B H3B 0.8312 ?
N4 C14 1.376(8) ?
N4 C19 1.457(8) ?
N4 C15 1.478(10) ?
N4B C14B 1.346(8) ?
N4B C19B 1.461(8) ?
N4B C15B 1.475(9) ?
N5 C14 1.295(8) ?
N5 H5 0.8041 ?
N5B C14B 1.288(8) ?
N5B H5B 0.8212 ?
N6 C21 1.449(10) ?
N7 C20 1.421(12) ?
C1 C2 1.522(9) ?
C1 H1A 0.9900 ?
C1 H1B 0.9900 ?
C1B C2B 1.520(9) ?
C1B H1BA 0.9900 ?
C1B H1BB 0.9900 ?
C2 C3 1.532(10) ?
C2 H2A 0.9900 ?
C2 H2B 0.9900 ?
C2B C3B 1.518(10) ?
C2B H2BA 0.9900 ?
C2B H2BB 0.9900 ?
C3 C4 1.526(11) ?
C3 H3A 0.9900 ?
C3 H3C 0.9900 ?
C3B C4B 1.527(10) ?
C3B H3BA 0.9900 ?
C3B H3BB 0.9900 ?
C4 C5 1.523(11) ?
C4 H4A 0.9900 ?
C4 H4B 0.9900 ?
C4B C5B 1.528(9) ?
C4B H4BA 0.9900 ?
C4B H4BB 0.9900 ?
C5 H5A 0.9900 ?
C5 H5C 0.9900 ?
C5B H5BA 0.9900 ?
C5B H5BB 0.9900 ?
C6 C7 1.486(9) ?
C6B C7B 1.498(8) ?
C7 C13 1.385(9) ?
C7 C8 1.388(9) ?
C7B C13B 1.380(9) ?
C7B C8B 1.388(9) ?
C8 C9 1.388(10) ?
C8 H8 0.9500 ?
C8B C9B 1.392(9) ?
C8B H8B 0.9500 ?
C9 C10 1.389(11) ?
C9 H9 0.9500 ?
C9B C10B 1.377(10) ?
C9B H9B 0.9500 ?
C10 C12 1.393(11) ?
C10 C11 1.499(10) ?
C10B C12B 1.376(11) ?
C10B C11B 1.521(9) ?
C11 H11D 0.9800 ?
C11 H11E 0.9800 ?
C11 H11F 0.9800 ?
C11B H11A 0.9800 ?
C11B H11B 0.9800 ?
C11B H11C 0.9800 ?
C12 C13 1.376(10) ?
C12 H12 0.9500 ?
C12B C13B 1.392(10) ?
C12B H12B 0.9500 ?
C13 H13 0.9500 ?
C13B H13B 0.9500 ?
C15 C16 1.541(10) ?
C15 H15C 0.9900 ?
C15 H15D 0.9900 ?
C15B C16B 1.523(10) ?
C15B H15A 0.9900 ?
C15B H15B 0.9900 ?
C16 C17 1.515(11) ?
C16 H16C 0.9900 ?
C16 H16D 0.9900 ?
C16B C17B 1.510(10) ?
C16B H16A 0.9900 ?
C16B H16B 0.9900 ?
C17 C18 1.537(13) ?
C17 H17C 0.9900 ?
C17 H17D 0.9900 ?
C17B C18B 1.495(10) ?
C17B H17A 0.9900 ?
C17B H17B 0.9900 ?
C18 C19 1.506(11) ?
C18 H18C 0.9900 ?
C18 H18D 0.9900 ?
C18B C19B 1.535(10) ?
C18B H18A 0.9900 ?
C18B H18B 0.9900 ?
C19 H19C 0.9900 ?
C19 H19D 0.9900 ?
C19B H19A 0.9900 ?
C19B H19B 0.9900 ?
C20 H20A 0.9800 ?
C20 H20B 0.9800 ?
C20 H20C 0.9800 ?
C21 H21A 0.9800 ?
C21 H21B 0.9800 ?
C21 H21C 0.9800 ?

loop_
_geom_hbond_atom_site_label_D
_geom_hbond_atom_site_label_H
_geom_hbond_atom_site_label_A
_geom_hbond_distance_DH
_geom_hbond_distance_HA
_geom_hbond_distance_DA
_geom_hbond_angle_DHA
_geom_hbond_site_symmetry_A
_geom_hbond_publ_flag
O5 H5O Cl2B 0.87 2.54 3.388(6) 164.3 . yes
O5 H5P O6 0.83 1.99 2.795(8) 163.6 . yes
O6 O6O Cl1 0.86 2.51 3.277(6) 149.1 2_765 yes
O6 O6P Cl2 0.89 2.48 3.242(6) 143.5 2_765 yes
N3 H3 O5 0.80 2.02 2.816(7) 176.2 . yes
N3B H3B O6 0.83 2.36 3.126(7) 154.0 2_666 yes
N3B H3B O4 0.83 2.66 3.178(8) 122.0 2_566 yes
